data_7235304
loop_
_publ_author_name
'Borah, Ruli'
'Dutta, Arup Kumar'
'Sarma, Parishmita'
'Dutta, Champak'
'Sarma, Bipul'

_publ_section_title
;
 Synthesis of anti-2,3-dihydro-1,2,3-trisubstituted-1H-naphth
 [1,2-e][1,3]oxazine derivatives via multicomponent approach
;
_journal_issue 21
_journal_name_full 'RSC Advances'
_journal_page_first 10912
_journal_paper_doi 10.1039/c3ra47211f
_journal_volume 4
_journal_year 2014
_chemical_formula_sum 'C33 H29 N O'
_chemical_formula_weight 455.57
_space_group_IT_number 2
_space_group_name_Hall '-P 1'
_space_group_name_H-M_alt 'P -1'
_symmetry_cell_setting triclinic
_symmetry_space_group_name_H-M 'P -1'
_atom_sites_solution_hydrogens geom
_atom_sites_solution_primary direct
_atom_sites_solution_secondary difmap
_audit_creation_method SHELXL-97
_cell_angle_alpha 86.416(2)
_cell_angle_beta 85.757(2)
_cell_angle_gamma 80.379(2)
_cell_formula_units_Z 4
_cell_length_a 8.5795(2)
_cell_length_b 15.1441(4)
_cell_length_c 20.1757(5)
_cell_measurement_reflns_used 4978
_cell_measurement_temperature 296(2)
_cell_measurement_theta_max 19.65
_cell_measurement_theta_min 2.39
_cell_volume 2574.10(11)
_computing_cell_refinement 'Bruker SAINT'
_computing_data_collection 'Bruker APEX2'
_computing_data_reduction 'Bruker SAINT'
_computing_molecular_graphics 'Bruker SHELXTL'
_computing_publication_material 'Bruker SHELXTL'
_computing_structure_refinement 'SHELXL-97 (Sheldrick, 2008)'
_computing_structure_solution 'SHELXS-97 (Sheldrick, 2008)'
_diffrn_ambient_temperature 296(2)
_diffrn_measured_fraction_theta_full 0.987
_diffrn_measured_fraction_theta_max 0.987
_diffrn_measurement_device_type 'Bruker APEX-II CCD'
_diffrn_measurement_method '\f and \w scans'
_diffrn_radiation_monochromator graphite
_diffrn_radiation_source 'fine-focus sealed tube'
_diffrn_radiation_type MoK\a
_diffrn_radiation_wavelength 0.71073
_diffrn_reflns_av_R_equivalents 0.0659
_diffrn_reflns_av_sigmaI/netI 0.0941
_diffrn_reflns_limit_h_max 11
_diffrn_reflns_limit_h_min -11
_diffrn_reflns_limit_k_max 18
_diffrn_reflns_limit_k_min -20
_diffrn_reflns_limit_l_max 26
_diffrn_reflns_limit_l_min -27
_diffrn_reflns_number 44490
_diffrn_reflns_theta_full 28.61
_diffrn_reflns_theta_max 28.61
_diffrn_reflns_theta_min 1.01
_exptl_absorpt_coefficient_mu 0.070
_exptl_absorpt_correction_T_max 0.9896
_exptl_absorpt_correction_T_min 0.9807
_exptl_absorpt_correction_type multi-scan
_exptl_absorpt_process_details SADABS
_exptl_crystal_colour colourless
_exptl_crystal_density_diffrn 1.176
_exptl_crystal_density_method 'not measured'
_exptl_crystal_description block
_exptl_crystal_F_000 968
_exptl_crystal_size_max 0.28
_exptl_crystal_size_mid 0.21
_exptl_crystal_size_min 0.15
_refine_diff_density_max 0.635
_refine_diff_density_min -0.420
_refine_diff_density_rms 0.126
_refine_ls_extinction_method none
_refine_ls_goodness_of_fit_ref 0.964
_refine_ls_hydrogen_treatment mixed
_refine_ls_matrix_type full
_refine_ls_number_parameters 654
_refine_ls_number_reflns 13036
_refine_ls_number_restraints 24
_refine_ls_restrained_S_all 0.964
_refine_ls_R_factor_all 0.1951
_refine_ls_R_factor_gt 0.0758
_refine_ls_shift/su_max 11.093
_refine_ls_shift/su_mean 0.061
_refine_ls_structure_factor_coef Fsqd
_refine_ls_weighting_details 'calc w=1/[\s^2^(Fo^2^)+(0.1704P)^2^+0.0000P] where P=(Fo^2^+2Fc^2^)/3'
_refine_ls_weighting_scheme calc
_refine_ls_wR_factor_gt 0.2109
_refine_ls_wR_factor_ref 0.3070
_reflns_number_gt 5278
_reflns_number_total 13036
_reflns_threshold_expression >2sigma(I)
_cod_data_source_file c3ra47211f2.cif
_cod_data_source_block bs_arup2_0m
_cod_depositor_comments
;
The following automatic conversions were performed:

data item '_symmetry_cell_setting' value 'Triclinic' was changed to
'triclinic' in accordance with the
/home/saulius/struct/COD-crude-data/automatic-downloads/DataCite-retrospective/RSC/depositions/lib/dictionaries/cif_core.dic
dictionary named 'cif_core.dic' version 2.4.2 last updated on
2011-04-26.

Automatic conversion script
Id: cif_fix_values 6909 2019-04-08 15:41:33Z antanas 
;
_cod_original_sg_symbol_H-M P-1
_cod_database_code 7235304

loop_
_symmetry_equiv_pos_as_xyz
'x, y, z'
'-x, -y, -z'

loop_
_atom_site_label
_atom_site_type_symbol
_atom_site_fract_x
_atom_site_fract_y
_atom_site_fract_z
_atom_site_U_iso_or_equiv
_atom_site_adp_type
_atom_site_occupancy
_atom_site_symmetry_multiplicity
_atom_site_calc_flag
_atom_site_refinement_flags
C10 C 0.8545(3) 0.5209(2) 0.19832(14) 0.0467(7) Uani 1 1 d .
C4 C 1.0724(3) 0.5002(2) 0.27428(16) 0.0522(8) Uani 1 1 d .
C1 C 0.7643(3) 0.5742(2) 0.24442(15) 0.0500(7) Uani 1 1 d .
C9 C 1.0138(3) 0.4827(2) 0.21335(15) 0.0495(7) Uani 1 1 d .
C12 C 0.7425(3) 0.4152(2) 0.12569(16) 0.0557(8) Uani 1 1 d .
C28 C 0.3842(4) 0.6404(2) 0.16959(17) 0.0603(9) Uani 1 1 d .
C2 C 0.8222(4) 0.5910(2) 0.30462(16) 0.0573(8) Uani 1 1 d .
H2 H 0.7580 0.6272 0.3348 0.069 Uiso 1 1 calc R
C8 C 1.1174(4) 0.4284(2) 0.16876(17) 0.0623(9) Uani 1 1 d .
H8 H 1.0822 0.4165 0.1282 0.075 Uiso 1 1 calc R
C18 C 0.6864(3) 0.6575(2) 0.08424(15) 0.0515(8) Uani 1 1 d .
C5 C 1.2295(4) 0.4622(2) 0.28819(19) 0.0662(10) Uani 1 1 d .
H5 H 1.2686 0.4737 0.3280 0.079 Uiso 1 1 calc R
C7 C 1.2691(4) 0.3929(3) 0.1843(2) 0.0724(10) Uani 1 1 d .
H7 H 1.3355 0.3575 0.1544 0.087 Uiso 1 1 calc R
C6 C 1.3236(4) 0.4099(3) 0.2448(2) 0.0709(10) Uani 1 1 d .
H6 H 1.4258 0.3848 0.2554 0.085 Uiso 1 1 calc R
C3 C 0.9719(4) 0.5544(2) 0.31902(17) 0.0627(9) Uani 1 1 d .
H3 H 1.0088 0.5655 0.3594 0.075 Uiso 1 1 calc R
C17 C 0.6779(5) 0.3986(3) 0.06772(18) 0.0775(11) Uani 1 1 d .
H17 H 0.6635 0.4434 0.0340 0.093 Uiso 1 1 calc R
C23 C 0.6483(4) 0.7424(3) 0.10767(18) 0.0675(9) Uani 1 1 d .
H23 H 0.5995 0.7500 0.1501 0.081 Uiso 1 1 calc R
C29 C 0.2994(4) 0.6243(3) 0.1181(2) 0.0781(11) Uani 1 1 d .
H29 H 0.3428 0.5810 0.0883 0.094 Uiso 1 1 calc R
C19 C 0.7591(4) 0.6496(3) 0.02048(17) 0.0683(10) Uani 1 1 d .
H19 H 0.7837 0.5935 0.0025 0.082 Uiso 1 1 calc R
C13 C 0.7578(5) 0.3480(3) 0.17582(19) 0.0727(10) Uani 1 1 d .
H13 H 0.7989 0.3582 0.2155 0.087 Uiso 1 1 calc R
C20 C 0.7952(5) 0.7242(3) -0.01643(18) 0.0813(12) Uani 1 1 d .
H20 H 0.8473 0.7168 -0.0583 0.098 Uiso 1 1 calc R
C22 C 0.6813(4) 0.8163(3) 0.0691(2) 0.0799(11) Uani 1 1 d .
H22 H 0.6516 0.8729 0.0860 0.096 Uiso 1 1 calc R
C15 C 0.6534(5) 0.2501(3) 0.1090(2) 0.0862(12) Uani 1 1 d .
H15 H 0.6260 0.1944 0.1030 0.103 Uiso 1 1 calc R
C33 C 0.3176(4) 0.7056(3) 0.2129(2) 0.0922(14) Uani 1 1 d .
H33 H 0.3736 0.7172 0.2483 0.111 Uiso 1 1 calc R
C21 C 0.7568(5) 0.8093(3) 0.0065(2) 0.0777(11) Uani 1 1 d .
C14 C 0.7132(5) 0.2661(3) 0.1679(2) 0.0900(13) Uani 1 1 d .
H14 H 0.7234 0.2219 0.2021 0.108 Uiso 1 1 calc R
C16 C 0.6343(5) 0.3157(3) 0.0595(2) 0.0885(12) Uani 1 1 d .
H16 H 0.5921 0.3051 0.0201 0.106 Uiso 1 1 calc R
C30 C 0.1485(5) 0.6727(4) 0.1100(3) 0.1039(15) Uani 1 1 d .
H30 H 0.0911 0.6607 0.0752 0.125 Uiso 1 1 calc R
C32 C 0.1681(5) 0.7537(4) 0.2039(3) 0.1204(19) Uani 1 1 d .
H32 H 0.1243 0.7975 0.2332 0.144 Uiso 1 1 calc R
C31 C 0.0843(5) 0.7372(4) 0.1523(3) 0.1138(17) Uani 1 1 d .
H31 H -0.0159 0.7699 0.1463 0.137 Uiso 1 1 calc R
C24 C 0.7959(7) 0.8892(4) -0.0351(3) 0.1179(19) Uani 1 1 d .
H24 H 0.777(7) 0.933(4) 0.000(3) 0.141 Uiso 1 1 calc .
C11 C 0.7887(3) 0.5070(2) 0.13283(15) 0.0508(8) Uani 1 1 d .
H11 H 0.871(4) 0.515(2) 0.0977(15) 0.061 Uiso 1 1 calc .
O1 O 0.6119(2) 0.61549(15) 0.23501(10) 0.0588(6) Uani 1 1 d .
N1 N 0.6510(3) 0.57837(18) 0.12006(12) 0.0526(7) Uani 1 1 d .
C27 C 0.5435(3) 0.5845(2) 0.17873(15) 0.0524(8) Uani 1 1 d .
H27 H 0.525(4) 0.523(2) 0.1913(15) 0.063 Uiso 1 1 calc .
N2 N 0.8856(3) 0.82292(15) 0.49821(12) 0.0450(6) Uani 1 1 d .
O2 O 0.9588(2) 0.66397(12) 0.49058(10) 0.0493(5) Uani 1 1 d .
C34 C 0.8123(3) 0.65422(19) 0.52041(14) 0.0418(7) Uani 1 1 d .
C37 C 0.5212(3) 0.6185(2) 0.57593(14) 0.0459(7) Uani 1 1 d .
C42 C 0.5629(3) 0.7039(2) 0.58063(14) 0.0445(7) Uani 1 1 d .
C43 C 0.7128(3) 0.72224(18) 0.55188(14) 0.0426(7) Uani 1 1 d .
C35 C 0.7702(3) 0.5694(2) 0.51475(15) 0.0482(7) Uani 1 1 d .
H35 H 0.8388 0.5254 0.4922 0.058 Uiso 1 1 calc R
C44 C 0.7590(3) 0.8147(2) 0.55156(15) 0.0469(7) Uani 1 1 d .
H44 H 0.666(3) 0.858(2) 0.5399(14) 0.056 Uiso 1 1 calc .
C38 C 0.3735(3) 0.6006(2) 0.60585(15) 0.0591(9) Uani 1 1 d .
H38 H 0.3464 0.5440 0.6034 0.071 Uiso 1 1 calc R
C36 C 0.6285(3) 0.5523(2) 0.54248(15) 0.0511(8) Uani 1 1 d .
H36 H 0.6017 0.4957 0.5394 0.061 Uiso 1 1 calc R
C39 C 0.2719(4) 0.6649(3) 0.63779(16) 0.0655(10) Uani 1 1 d .
H39 H 0.1761 0.6521 0.6574 0.079 Uiso 1 1 calc R
C41 C 0.4527(3) 0.7683(2) 0.61415(16) 0.0581(8) Uani 1 1 d .
H41 H 0.4776 0.8252 0.6179 0.070 Uiso 1 1 calc R
C40 C 0.3106(4) 0.7499(3) 0.64136(17) 0.0685(10) Uani 1 1 d .
H40 H 0.2394 0.7943 0.6623 0.082 Uiso 1 1 calc R
C45 C 0.8120(3) 0.8422(2) 0.61671(15) 0.0498(8) Uani 1 1 d .
C46 C 0.8170(4) 0.7869(2) 0.67384(17) 0.0662(9) Uani 1 1 d .
H46 H 0.7867 0.7307 0.6736 0.079 Uiso 1 1 calc R
C50 C 0.8608(4) 0.9237(2) 0.61867(19) 0.0685(10) Uani 1 1 d .
H50 H 0.8606 0.9611 0.5803 0.082 Uiso 1 1 calc R
C49 C 0.9102(5) 0.9511(3) 0.6763(2) 0.0838(12) Uani 1 1 d .
H49 H 0.9410 1.0071 0.6768 0.101 Uiso 1 1 calc R
C48 C 0.9139(5) 0.8963(3) 0.7330(2) 0.0865(12) Uani 1 1 d .
H48 H 0.9481 0.9143 0.7719 0.104 Uiso 1 1 calc R
C47 C 0.8672(5) 0.8153(3) 0.73146(19) 0.0830(12) Uani 1 1 d .
H47 H 0.8688 0.7779 0.7699 0.100 Uiso 1 1 calc R
C51 C 0.8345(3) 0.85344(19) 0.43360(15) 0.0447(7) Uani 1 1 d .
C52 C 0.8711(3) 0.8044(2) 0.37714(16) 0.0537(8) Uani 1 1 d .
H52 H 0.9330 0.7479 0.3800 0.064 Uiso 1 1 calc R
C56 C 0.7428(4) 0.9384(2) 0.42607(18) 0.0612(9) Uani 1 1 d .
H56 H 0.7192 0.9743 0.4624 0.073 Uiso 1 1 calc R
C53 C 0.8157(4) 0.8393(3) 0.31642(17) 0.0633(9) Uani 1 1 d .
H53 H 0.8453 0.8056 0.2792 0.076 Uiso 1 1 calc R
C54 C 0.7205(4) 0.9199(3) 0.30843(18) 0.0674(10) Uani 1 1 d .
C55 C 0.6866(4) 0.9697(2) 0.3645(2) 0.0755(11) Uani 1 1 d .
H55 H 0.6242 1.0260 0.3609 0.091 Uiso 1 1 calc R
C57 C 0.6506(6) 0.9516(4) 0.2434(2) 0.1048(16) Uani 1 1 d .
H57 H 0.693(6) 0.897(3) 0.220(2) 0.126 Uiso 1 1 calc .
C60 C 1.0094(3) 0.74688(19) 0.50478(16) 0.0448(7) Uani 1 1 d .
H60 H 1.035(3) 0.7413(19) 0.5516(15) 0.054 Uiso 1 1 calc .
C61 C 1.1612(3) 0.7557(2) 0.46443(14) 0.0456(7) Uani 1 1 d .
C62 C 1.2446(3) 0.6860(2) 0.42937(16) 0.0575(8) Uani 1 1 d .
H62 H 1.2049 0.6327 0.4279 0.069 Uiso 1 1 calc R
C63 C 1.3888(4) 0.6960(3) 0.39613(18) 0.0715(10) Uani 1 1 d .
H63 H 1.4464 0.6487 0.3730 0.086 Uiso 1 1 calc R
C66 C 1.2217(4) 0.8339(3) 0.46554(19) 0.0730(10) Uani 1 1 d .
H66 H 1.1658 0.8813 0.4891 0.088 Uiso 1 1 calc R
C64 C 1.4467(4) 0.7741(3) 0.3970(2) 0.0786(12) Uani 1 1 d .
H64 H 1.5422 0.7806 0.3738 0.094 Uiso 1 1 calc R
C65 C 1.3647(4) 0.8427(3) 0.4320(2) 0.0884(13) Uani 1 1 d .
H65 H 1.4051 0.8958 0.4333 0.106 Uiso 1 1 calc R
C59 C 0.4889(7) 0.9442(7) 0.2418(3) 0.205(4) Uani 1 1 d U
H59A H 0.4246 1.0003 0.2526 0.307 Uiso 1 1 calc R
H59B H 0.4639 0.8980 0.2736 0.307 Uiso 1 1 calc R
H59C H 0.4683 0.9295 0.1980 0.307 Uiso 1 1 calc R
C26 C 0.6835(10) 0.9304(6) -0.0766(5) 0.246(5) Uani 1 1 d U
H26A H 0.5917 0.9575 -0.0505 0.368 Uiso 1 1 calc R
H26B H 0.6543 0.8869 -0.1039 0.368 Uiso 1 1 calc R
H26C H 0.7254 0.9758 -0.1044 0.368 Uiso 1 1 calc R
C58 C 0.7279(14) 1.0070(7) 0.2045(4) 0.303(8) Uani 1 1 d U
H58A H 0.6768 1.0209 0.1635 0.455 Uiso 1 1 calc R
H58B H 0.8354 0.9787 0.1952 0.455 Uiso 1 1 calc R
H58C H 0.7270 1.0613 0.2268 0.455 Uiso 1 1 calc R
C25 C 0.9610(9) 0.8897(5) -0.0483(5) 0.231(5) Uani 1 1 d U
H25A H 1.0071 0.8385 -0.0729 0.346 Uiso 1 1 calc R
H25B H 1.0107 0.8874 -0.0070 0.346 Uiso 1 1 calc R
H25C H 0.9767 0.9435 -0.0738 0.346 Uiso 1 1 calc R

loop_
_atom_site_aniso_label
_atom_site_aniso_U_11
_atom_site_aniso_U_22
_atom_site_aniso_U_33
_atom_site_aniso_U_23
_atom_site_aniso_U_13
_atom_site_aniso_U_12
C10 0.0411(15) 0.0566(19) 0.0421(17) -0.0007(14) -0.0054(13) -0.0065(13)
C4 0.0459(16) 0.059(2) 0.0542(19) 0.0072(16) -0.0127(14) -0.0145(14)
C1 0.0416(15) 0.063(2) 0.0455(18) 0.0010(15) -0.0044(13) -0.0096(14)
C9 0.0394(15) 0.0547(19) 0.0542(19) 0.0024(15) -0.0034(13) -0.0084(13)
C12 0.0509(17) 0.069(2) 0.0478(19) -0.0134(17) -0.0057(14) -0.0052(15)
C28 0.0404(16) 0.079(2) 0.059(2) 0.0054(18) -0.0008(15) -0.0079(16)
C2 0.0569(19) 0.067(2) 0.0494(19) -0.0113(16) -0.0049(15) -0.0114(16)
C8 0.0505(18) 0.071(2) 0.062(2) -0.0009(17) -0.0015(16) -0.0018(16)
C18 0.0437(16) 0.063(2) 0.0483(19) 0.0035(16) -0.0116(14) -0.0093(14)
C5 0.0502(18) 0.075(2) 0.075(2) 0.014(2) -0.0198(18) -0.0140(17)
C7 0.0486(19) 0.079(3) 0.081(3) 0.009(2) 0.0089(18) 0.0041(17)
C6 0.0434(18) 0.079(3) 0.087(3) 0.023(2) -0.0117(19) -0.0085(17)
C3 0.063(2) 0.076(2) 0.054(2) -0.0089(18) -0.0129(17) -0.0185(18)
C17 0.098(3) 0.081(3) 0.058(2) -0.010(2) -0.021(2) -0.019(2)
C23 0.064(2) 0.069(2) 0.067(2) -0.0031(19) 0.0079(17) -0.0083(18)
C29 0.053(2) 0.104(3) 0.080(3) 0.000(2) -0.0204(19) -0.014(2)
C19 0.080(2) 0.073(2) 0.051(2) -0.0019(18) -0.0023(18) -0.0122(19)
C13 0.089(3) 0.070(3) 0.063(2) 0.001(2) -0.0202(19) -0.020(2)
C20 0.091(3) 0.101(3) 0.050(2) 0.013(2) 0.003(2) -0.019(2)
C22 0.078(3) 0.073(3) 0.086(3) 0.000(2) 0.004(2) -0.010(2)
C15 0.086(3) 0.076(3) 0.101(3) -0.025(3) -0.006(3) -0.018(2)
C33 0.050(2) 0.134(4) 0.086(3) -0.024(3) -0.006(2) 0.013(2)
C21 0.079(3) 0.075(3) 0.078(3) 0.014(2) -0.006(2) -0.014(2)
C14 0.114(3) 0.075(3) 0.085(3) -0.002(2) -0.022(3) -0.020(3)
C16 0.098(3) 0.097(3) 0.076(3) -0.024(3) -0.022(2) -0.019(3)
C30 0.059(2) 0.147(5) 0.108(4) 0.010(3) -0.033(2) -0.017(3)
C32 0.058(3) 0.168(5) 0.120(4) -0.028(4) 0.002(3) 0.030(3)
C31 0.045(2) 0.157(5) 0.127(4) 0.002(4) -0.006(3) 0.017(3)
C24 0.107(4) 0.095(4) 0.145(5) 0.041(3) 0.006(4) -0.023(3)
C11 0.0445(16) 0.064(2) 0.0414(17) -0.0008(15) -0.0022(13) -0.0038(14)
O1 0.0433(11) 0.0821(16) 0.0482(13) -0.0102(11) -0.0041(9) 0.0008(10)
N1 0.0437(13) 0.0660(18) 0.0463(15) 0.0014(13) -0.0050(11) -0.0041(12)
C27 0.0422(16) 0.069(2) 0.0458(18) -0.0018(16) -0.0027(13) -0.0085(15)
N2 0.0413(12) 0.0438(14) 0.0485(15) 0.0023(11) 0.0021(11) -0.0067(10)
O2 0.0375(10) 0.0430(12) 0.0667(14) -0.0061(10) 0.0087(9) -0.0085(9)
C34 0.0350(13) 0.0440(17) 0.0466(16) 0.0020(13) -0.0023(12) -0.0090(12)
C37 0.0398(14) 0.0575(19) 0.0419(16) 0.0043(14) -0.0090(12) -0.0120(13)
C42 0.0355(14) 0.0530(19) 0.0438(17) 0.0020(13) -0.0033(12) -0.0052(13)
C43 0.0384(14) 0.0443(17) 0.0448(16) -0.0021(13) -0.0007(12) -0.0068(12)
C35 0.0415(15) 0.0469(18) 0.0569(19) -0.0055(14) -0.0034(13) -0.0079(13)
C44 0.0460(16) 0.0400(17) 0.0528(19) -0.0005(14) 0.0033(14) -0.0047(13)
C38 0.0443(17) 0.082(2) 0.055(2) 0.0103(17) -0.0067(15) -0.0239(17)
C36 0.0484(17) 0.0500(19) 0.0589(19) 0.0019(15) -0.0137(14) -0.0170(14)
C39 0.0428(17) 0.103(3) 0.052(2) 0.0072(19) 0.0022(15) -0.0199(19)
C41 0.0461(17) 0.063(2) 0.063(2) -0.0058(16) 0.0093(15) -0.0063(15)
C40 0.0509(19) 0.085(3) 0.066(2) -0.0034(19) 0.0080(16) -0.0044(18)
C45 0.0473(16) 0.0474(19) 0.0542(19) -0.0086(15) 0.0056(14) -0.0078(13)
C46 0.079(2) 0.063(2) 0.060(2) -0.0033(18) -0.0025(18) -0.0216(18)
C50 0.086(2) 0.051(2) 0.072(2) -0.0083(18) 0.002(2) -0.0239(18)
C49 0.098(3) 0.073(3) 0.088(3) -0.028(2) 0.004(2) -0.032(2)
C48 0.088(3) 0.106(4) 0.074(3) -0.032(3) 0.001(2) -0.032(3)
C47 0.105(3) 0.090(3) 0.060(2) -0.003(2) -0.007(2) -0.036(3)
C51 0.0398(14) 0.0435(17) 0.0520(19) 0.0035(14) 0.0004(13) -0.0138(12)
C52 0.0416(15) 0.063(2) 0.056(2) -0.0022(16) -0.0021(14) -0.0066(14)
C56 0.069(2) 0.0422(19) 0.070(2) 0.0009(16) -0.0023(18) -0.0056(15)
C53 0.0444(17) 0.092(3) 0.054(2) 0.0026(19) 0.0013(15) -0.0143(18)
C54 0.056(2) 0.083(3) 0.062(2) 0.017(2) -0.0069(17) -0.0128(19)
C55 0.073(2) 0.055(2) 0.092(3) 0.025(2) -0.007(2) -0.0008(18)
C57 0.095(3) 0.136(4) 0.081(3) 0.044(3) -0.022(3) -0.024(3)
C60 0.0380(14) 0.0440(18) 0.0523(18) 0.0020(14) -0.0007(13) -0.0092(12)
C61 0.0341(14) 0.0540(19) 0.0487(17) 0.0059(14) -0.0045(12) -0.0097(13)
C62 0.0400(16) 0.062(2) 0.069(2) -0.0014(17) 0.0043(15) -0.0076(14)
C63 0.0460(18) 0.083(3) 0.079(3) 0.005(2) 0.0091(17) -0.0005(18)
C66 0.057(2) 0.067(2) 0.099(3) -0.013(2) 0.0116(19) -0.0248(18)
C64 0.0415(18) 0.096(3) 0.094(3) 0.020(2) 0.0121(18) -0.017(2)
C65 0.057(2) 0.080(3) 0.133(4) -0.003(3) 0.008(2) -0.033(2)
C59 0.092(4) 0.400(13) 0.116(5) 0.052(6) -0.049(4) -0.026(6)
C26 0.202(8) 0.266(10) 0.268(10) 0.196(9) -0.105(8) -0.075(7)
C58 0.476(17) 0.329(12) 0.191(8) 0.183(8) -0.209(10) -0.304(13)
C25 0.165(7) 0.161(7) 0.344(12) 0.089(7) 0.073(7) -0.038(6)

loop_
_atom_type_symbol
_atom_type_description
_atom_type_scat_dispersion_real
_atom_type_scat_dispersion_imag
_atom_type_scat_source
C C 0.0033 0.0016 'International Tables Vol C Tables 4.2.6.8 and 6.1.1.4'
H H 0.0000 0.0000 'International Tables Vol C Tables 4.2.6.8 and 6.1.1.4'
N N 0.0061 0.0033 'International Tables Vol C Tables 4.2.6.8 and 6.1.1.4'
O O 0.0106 0.0060 'International Tables Vol C Tables 4.2.6.8 and 6.1.1.4'

loop_
_geom_angle_atom_site_label_1
_geom_angle_atom_site_label_2
_geom_angle_atom_site_label_3
_geom_angle
C1 C10 C9 117.9(3)
C1 C10 C11 120.3(3)
C9 C10 C11 121.8(3)
C3 C4 C5 122.2(3)
C3 C4 C9 118.7(3)
C5 C4 C9 119.1(3)
O1 C1 C10 123.0(3)
O1 C1 C2 114.8(3)
C10 C1 C2 122.2(3)
C8 C9 C4 117.8(3)
C8 C9 C10 122.3(3)
C4 C9 C10 119.8(3)
C17 C12 C13 118.1(3)
C17 C12 C11 119.1(3)
C13 C12 C11 122.8(3)
C29 C28 C33 118.8(3)
C29 C28 C27 119.0(3)
C33 C28 C27 122.1(3)
C3 C2 C1 120.0(3)
C3 C2 H2 120.0
C1 C2 H2 120.0
C7 C8 C9 121.1(3)
C7 C8 H8 119.4
C9 C8 H8 119.4
C23 C18 C19 117.3(3)
C23 C18 N1 124.3(3)
C19 C18 N1 118.4(3)
C6 C5 C4 121.2(3)
C6 C5 H5 119.4
C4 C5 H5 119.4
C8 C7 C6 120.2(3)
C8 C7 H7 119.9
C6 C7 H7 119.9
C5 C6 C7 120.5(3)
C5 C6 H6 119.7
C7 C6 H6 119.7
C2 C3 C4 121.4(3)
C2 C3 H3 119.3
C4 C3 H3 119.3
C12 C17 C16 120.7(4)
C12 C17 H17 119.7
C16 C17 H17 119.7
C18 C23 C22 121.0(3)
C18 C23 H23 119.5
C22 C23 H23 119.5
C28 C29 C30 120.3(4)
C28 C29 H29 119.9
C30 C29 H29 119.9
C20 C19 C18 120.7(4)
C20 C19 H19 119.7
C18 C19 H19 119.7
C14 C13 C12 121.1(4)
C14 C13 H13 119.4
C12 C13 H13 119.4
C21 C20 C19 122.3(4)
C21 C20 H20 118.9
C19 C20 H20 118.9
C21 C22 C23 122.3(4)
C21 C22 H22 118.9
C23 C22 H22 118.9
C16 C15 C14 120.2(4)
C16 C15 H15 119.9
C14 C15 H15 119.9
C28 C33 C32 120.3(4)
C28 C33 H33 119.8
C32 C33 H33 119.8
C20 C21 C22 116.4(4)
C20 C21 C24 121.0(4)
C22 C21 C24 122.6(4)
C13 C14 C15 119.8(4)
C13 C14 H14 120.1
C15 C14 H14 120.1
C15 C16 C17 120.1(4)
C15 C16 H16 120.0
C17 C16 H16 120.0
C31 C30 C29 120.7(4)
C31 C30 H30 119.6
C29 C30 H30 119.6
C31 C32 C33 120.5(5)
C31 C32 H32 119.7
C33 C32 H32 119.7
C30 C31 C32 119.4(4)
C30 C31 H31 120.3
C32 C31 H31 120.3
C26 C24 C25 123.5(6)
C26 C24 C21 116.5(5)
C25 C24 C21 114.3(5)
C26 C24 H24 73(2)
C25 C24 H24 98(2)
C21 C24 H24 123(2)
N1 C11 C10 109.8(2)
N1 C11 C12 109.6(2)
C10 C11 C12 116.0(3)
N1 C11 H11 99.5(19)
C10 C11 H11 114.8(19)
C12 C11 H11 105.9(19)
C1 O1 C27 114.0(2)
C18 N1 C27 120.5(3)
C18 N1 C11 116.0(2)
C27 N1 C11 108.8(2)
N1 C27 O1 112.4(2)
N1 C27 C28 115.2(3)
O1 C27 C28 108.9(3)
N1 C27 H27 104.6(18)
O1 C27 H27 108.5(17)
C28 C27 H27 106.8(18)
C51 N2 C60 119.5(2)
C51 N2 C44 116.5(2)
C60 N2 C44 108.8(2)
C34 O2 C60 113.5(2)
C43 C34 O2 123.3(2)
C43 C34 C35 122.3(2)
O2 C34 C35 114.4(2)
C42 C37 C36 119.0(2)
C42 C37 C38 119.4(3)
C36 C37 C38 121.6(3)
C41 C42 C37 117.4(3)
C41 C42 C43 122.7(3)
C37 C42 C43 119.9(3)
C34 C43 C42 118.0(3)
C34 C43 C44 119.9(2)
C42 C43 C44 122.0(2)
C36 C35 C34 119.5(3)
C36 C35 H35 120.3
C34 C35 H35 120.3
N2 C44 C43 109.3(2)
N2 C44 C45 108.8(2)
C43 C44 C45 116.7(2)
N2 C44 H44 106.8(17)
C43 C44 H44 108.0(17)
C45 C44 H44 106.7(17)
C39 C38 C37 120.9(3)
C39 C38 H38 119.5
C37 C38 H38 119.5
C35 C36 C37 121.3(3)
C35 C36 H36 119.3
C37 C36 H36 119.3
C38 C39 C40 120.1(3)
C38 C39 H39 120.0
C40 C39 H39 120.0
C40 C41 C42 122.0(3)
C40 C41 H41 119.0
C42 C41 H41 119.0
C41 C40 C39 120.2(3)
C41 C40 H40 119.9
C39 C40 H40 119.9
C50 C45 C46 118.3(3)
C50 C45 C44 119.3(3)
C46 C45 C44 122.4(3)
C45 C46 C47 119.8(3)
C45 C46 H46 120.1
C47 C46 H46 120.1
C45 C50 C49 121.3(4)
C45 C50 H50 119.4
C49 C50 H50 119.4
C48 C49 C50 120.2(4)
C48 C49 H49 119.9
C50 C49 H49 119.9
C47 C48 C49 119.0(4)
C47 C48 H48 120.5
C49 C48 H48 120.5
C48 C47 C46 121.4(4)
C48 C47 H47 119.3
C46 C47 H47 119.3
C52 C51 C56 117.2(3)
C52 C51 N2 124.3(3)
C56 C51 N2 118.5(3)
C51 C52 C53 120.3(3)
C51 C52 H52 119.8
C53 C52 H52 119.8
C55 C56 C51 120.4(3)
C55 C56 H56 119.8
C51 C56 H56 119.8
C54 C53 C52 123.5(3)
C54 C53 H53 118.2
C52 C53 H53 118.2
C53 C54 C55 116.1(3)
C53 C54 C57 122.0(4)
C55 C54 C57 121.8(4)
C54 C55 C56 122.3(3)
C54 C55 H55 118.9
C56 C55 H55 118.9
C58 C57 C59 126.0(6)
C58 C57 C54 116.1(5)
C59 C57 C54 114.1(5)
C58 C57 H57 94(3)
C59 C57 H57 94(3)
C54 C57 H57 102(3)
N2 C60 O2 112.3(2)
N2 C60 C61 114.7(2)
O2 C60 C61 109.4(2)
N2 C60 H60 103.8(17)
O2 C60 H60 103.4(17)
C61 C60 H60 112.6(17)
C66 C61 C62 119.3(3)
C66 C61 C60 118.8(3)
C62 C61 C60 121.8(3)
C61 C62 C63 119.4(3)
C61 C62 H62 120.3
C63 C62 H62 120.3
C64 C63 C62 120.8(3)
C64 C63 H63 119.6
C62 C63 H63 119.6
C61 C66 C65 120.5(4)
C61 C66 H66 119.8
C65 C66 H66 119.8
C65 C64 C63 119.8(3)
C65 C64 H64 120.1
C63 C64 H64 120.1
C64 C65 C66 120.3(4)
C64 C65 H65 119.9
C66 C65 H65 119.9
C57 C59 H59A 109.5
C57 C59 H59B 109.5
H59A C59 H59B 109.5
C57 C59 H59C 109.5
H59A C59 H59C 109.5
H59B C59 H59C 109.5
C24 C26 H26A 109.5
C24 C26 H26B 109.5
H26A C26 H26B 109.5
C24 C26 H26C 109.5
H26A C26 H26C 109.5
H26B C26 H26C 109.5
C57 C58 H58A 109.5
C57 C58 H58B 109.5
H58A C58 H58B 109.5
C57 C58 H58C 109.5
H58A C58 H58C 109.5
H58B C58 H58C 109.5
C24 C25 H25A 109.5
C24 C25 H25B 109.5
H25A C25 H25B 109.5
C24 C25 H25C 109.5
H25A C25 H25C 109.5
H25B C25 H25C 109.5

loop_
_geom_bond_atom_site_label_1
_geom_bond_atom_site_label_2
_geom_bond_distance
C10 C1 1.377(4)
C10 C9 1.438(4)
C10 C11 1.514(4)
C4 C3 1.405(4)
C4 C5 1.415(4)
C4 C9 1.418(4)
C1 O1 1.373(3)
C1 C2 1.398(4)
C9 C8 1.416(4)
C12 C17 1.385(4)
C12 C13 1.387(5)
C12 C11 1.526(5)
C28 C29 1.368(5)
C28 C33 1.382(5)
C28 C27 1.500(4)
C2 C3 1.356(4)
C2 H2 0.9300
C8 C7 1.373(4)
C8 H8 0.9300
C18 C23 1.377(5)
C18 C19 1.391(4)
C18 N1 1.425(4)
C5 C6 1.347(5)
C5 H5 0.9300
C7 C6 1.392(5)
C7 H7 0.9300
C6 H6 0.9300
C3 H3 0.9300
C17 C16 1.392(6)
C17 H17 0.9300
C23 C22 1.380(5)
C23 H23 0.9300
C29 C30 1.393(5)
C29 H29 0.9300
C19 C20 1.380(5)
C19 H19 0.9300
C13 C14 1.379(5)
C13 H13 0.9300
C20 C21 1.375(5)
C20 H20 0.9300
C22 C21 1.377(5)
C22 H22 0.9300
C15 C16 1.363(6)
C15 C14 1.379(5)
C15 H15 0.9300
C33 C32 1.383(5)
C33 H33 0.9300
C21 C24 1.500(6)
C14 H14 0.9300
C16 H16 0.9300
C30 C31 1.357(7)
C30 H30 0.9300
C32 C31 1.366(7)
C32 H32 0.9300
C31 H31 0.9300
C24 C26 1.368(8)
C24 C25 1.423(9)
C24 H24 1.36(5)
C11 N1 1.488(4)
C11 H11 0.90(3)
O1 C27 1.453(4)
N1 C27 1.443(4)
C27 H27 1.02(3)
N2 C51 1.430(4)
N2 C60 1.437(3)
N2 C44 1.486(4)
O2 C34 1.379(3)
O2 C60 1.447(3)
C34 C43 1.379(4)
C34 C35 1.404(4)
C37 C42 1.408(4)
C37 C36 1.412(4)
C37 C38 1.423(4)
C42 C41 1.408(4)
C42 C43 1.434(4)
C43 C44 1.518(4)
C35 C36 1.358(4)
C35 H35 0.9300
C44 C45 1.526(4)
C44 H44 0.95(3)
C38 C39 1.354(5)
C38 H38 0.9300
C36 H36 0.9300
C39 C40 1.389(5)
C39 H39 0.9300
C41 C40 1.365(4)
C41 H41 0.9300
C40 H40 0.9300
C45 C50 1.371(4)
C45 C46 1.381(4)
C46 C47 1.386(5)
C46 H46 0.9300
C50 C49 1.378(5)
C50 H50 0.9300
C49 C48 1.369(6)
C49 H49 0.9300
C48 C47 1.356(5)
C48 H48 0.9300
C47 H47 0.9300
C51 C52 1.386(4)
C51 C56 1.398(4)
C52 C53 1.388(4)
C52 H52 0.9300
C56 C55 1.393(5)
C56 H56 0.9300
C53 C54 1.359(5)
C53 H53 0.9300
C54 C55 1.385(5)
C54 C57 1.500(5)
C55 H55 0.9300
C57 C58 1.338(8)
C57 C59 1.413(7)
C57 H57 0.94(5)
C60 C61 1.504(4)
C60 H60 0.97(3)
C61 C66 1.372(4)
C61 C62 1.376(4)
C62 C63 1.389(4)
C62 H62 0.9300
C63 C64 1.360(5)
C63 H63 0.9300
C66 C65 1.380(5)
C66 H66 0.9300
C64 C65 1.358(5)
C64 H64 0.9300
C65 H65 0.9300
C59 H59A 0.9600
C59 H59B 0.9600
C59 H59C 0.9600
C26 H26A 0.9600
C26 H26B 0.9600
C26 H26C 0.9600
C58 H58A 0.9600
C58 H58B 0.9600
C58 H58C 0.9600
C25 H25A 0.9600
C25 H25B 0.9600
C25 H25C 0.9600
